data_2217273
loop_
_publ_author_name
'Yan, Fan-Yong'
'Liu, Dong-Qing'

_publ_section_title
(<i>E</i>)-3-(2-Chloro-3,3,3-trifluoroprop-1-enyl)-<i>N</i>-(3-methoxyphenyl)-2,2-dimethylcyclopropanecarboxamide
_journal_coeditor_code SF2011
_journal_issue 1
_journal_name_full 'Acta Crystallographica Section E'
_journal_page_first o116
_journal_page_last o116
_journal_paper_doi 10.1107/S1600536807063167
_journal_volume 64
_journal_year 2008
_chemical_formula_iupac 'C16 H17 Cl F3 N O2'
_chemical_formula_moiety 'C16 H17 Cl F3 N O2'
_chemical_formula_sum 'C16 H17 Cl F3 N O2'
_chemical_formula_weight 347.76
_chemical_name_systematic
;
(E)-3-(2-Chloro-3,3,3-trifluoroprop-1-enyl)-N-(3-methoxyphenyl)-2,2-
dimethylcyclopropanecarboxamide
;
_space_group_IT_number 56
_symmetry_cell_setting orthorhombic
_symmetry_space_group_name_Hall '-P 2ab 2ac'
_symmetry_space_group_name_H-M 'P c c n'
_atom_sites_solution_hydrogens geom
_atom_sites_solution_primary direct
_atom_sites_solution_secondary difmap
_audit_creation_method SHELXL-97
_cell_angle_alpha 90.00
_cell_angle_beta 90.00
_cell_angle_gamma 90.00
_cell_formula_units_Z 8
_cell_length_a 16.785(2)
_cell_length_b 22.246(3)
_cell_length_c 9.4791(12)
_cell_measurement_reflns_used 2222
_cell_measurement_temperature 294(2)
_cell_measurement_theta_max 25.89
_cell_measurement_theta_min 2.43
_cell_volume 3539.5(8)
_computing_cell_refinement 'SAINT (Bruker, 1997)'
_computing_data_collection 'SMART (Bruker, 1997)'
_computing_data_reduction 'SAINT (Bruker, 1997)'
_computing_molecular_graphics 'SHELXTL (Bruker, 1997)'
_computing_publication_material 'SHELXTL (Bruker, 1997)'
_computing_structure_refinement 'SHELXL97 (Sheldrick, 1997)'
_computing_structure_solution 'SHELXS97 (Sheldrick, 1990)'
_diffrn_ambient_temperature 294(2)
_diffrn_measured_fraction_theta_full 1.000
_diffrn_measured_fraction_theta_max 1.000
_diffrn_measurement_device_type 'Bruker SMART CCD area-detector'
_diffrn_measurement_method '\f and \w scans'
_diffrn_radiation_monochromator graphite
_diffrn_radiation_source 'fine-focus sealed tube'
_diffrn_radiation_type MoK\a
_diffrn_radiation_wavelength 0.71073
_diffrn_reflns_av_R_equivalents 0.0814
_diffrn_reflns_av_sigmaI/netI 0.0867
_diffrn_reflns_limit_h_max 19
_diffrn_reflns_limit_h_min -16
_diffrn_reflns_limit_k_max 26
_diffrn_reflns_limit_k_min -26
_diffrn_reflns_limit_l_max 8
_diffrn_reflns_limit_l_min -11
_diffrn_reflns_number 16415
_diffrn_reflns_theta_full 25.02
_diffrn_reflns_theta_max 25.02
_diffrn_reflns_theta_min 1.52
_exptl_absorpt_coefficient_mu 0.251
_exptl_absorpt_correction_T_max 0.9975
_exptl_absorpt_correction_T_min 0.9468
_exptl_absorpt_correction_type multi-scan
_exptl_absorpt_process_details '(SADABS; Bruker, 1997)'
_exptl_crystal_colour colourless
_exptl_crystal_density_diffrn 1.305
_exptl_crystal_density_method 'not measured'
_exptl_crystal_description block
_exptl_crystal_F_000 1440
_exptl_crystal_size_max 0.22
_exptl_crystal_size_mid 0.10
_exptl_crystal_size_min 0.01
_refine_diff_density_max 0.691
_refine_diff_density_min -0.552
_refine_ls_extinction_coef 0.0014(5)
_refine_ls_extinction_expression Fc^*^=kFc[1+0.001xFc^2^\l^3^/sin(2\q)]^-1/4^
_refine_ls_extinction_method SHELXL97
_refine_ls_goodness_of_fit_ref 1.023
_refine_ls_hydrogen_treatment mixed
_refine_ls_matrix_type full
_refine_ls_number_parameters 216
_refine_ls_number_reflns 3119
_refine_ls_number_restraints 1
_refine_ls_restrained_S_all 1.023
_refine_ls_R_factor_all 0.1731
_refine_ls_R_factor_gt 0.0769
_refine_ls_shift/su_max 0.000
_refine_ls_shift/su_mean 0.000
_refine_ls_structure_factor_coef Fsqd
_refine_ls_weighting_details 'calc w=1/[\s^2^(Fo^2^)+(0.0000P)^2^+13.2989P] where P=(Fo^2^+2Fc^2^)/3'
_refine_ls_weighting_scheme calc
_refine_ls_wR_factor_gt 0.1637
_refine_ls_wR_factor_ref 0.2355
_reflns_number_gt 1325
_reflns_number_total 3119
_reflns_threshold_expression I>2\s(I)
_cod_data_source_file sf2011.cif
_cod_data_source_block I
_cod_depositor_comments
;
The following automatic conversions were performed:
'_symmetry_cell_setting' value 'Orthorhombic' changed to 'orthorhombic'
according to '/home/saulius/struct/CIF-dictionaries/cif_core.dic'
dictionary named 'cif_core.dic' version 2.4.1 from
2010-06-29.

'_exptl_absorpt_correction_type' value 'MULTI-SCAN' changed
to 'multi-scan' according to
'/home/saulius/struct/CIF-dictionaries/cif_core.dic' dictionary named
'cif_core.dic' version 2.4.1 from 2010-06-29.

Automatic conversion script
Id: cif_fix_enum 1527 2010-12-29 10:47:43Z saulius 

The following automatic conversions were performed:

'_symmetry_cell_setting' value 'Orthorhombic' changed to
'orthorhombic' according to
/home/saulius/struct/CIF-dictionaries/cif_core.dic dictionary named
'cif_core.dic' version 2.4.1 from
2010-06-29.

'_exptl_absorpt_correction_type' value 'MULTI-SCAN'
changed to 'multi-scan' according to
/home/saulius/struct/CIF-dictionaries/cif_core.dic dictionary named
'cif_core.dic' version 2.4.1 from 2010-06-29.

Automatic conversion script
Id: cif_fix_values 1715 2011-07-08 13:25:40Z adriana 
;
_cod_original_sg_symbol_H-M Pccn
_cod_database_code 2217273
_cod_database_fobs_code 2217273

loop_
_symmetry_equiv_pos_as_xyz
'x, y, z'
'-x+1/2, -y+1/2, z'
'-x, y+1/2, -z+1/2'
'x+1/2, -y, -z+1/2'
'-x, -y, -z'
'x-1/2, y-1/2, -z'
'x, -y-1/2, z-1/2'
'-x-1/2, y, z-1/2'

loop_
_atom_site_type_symbol
_atom_site_label
_atom_site_fract_x
_atom_site_fract_y
_atom_site_fract_z
_atom_site_U_iso_or_equiv
_atom_site_adp_type
_atom_site_calc_flag
_atom_site_refinement_flags
_atom_site_occupancy
Cl Cl1 0.1468(2) 0.28489(9) 0.5467(3) 0.1433(13) Uani d . 1
C C1 0.1084(5) 0.3528(4) 0.3245(8) 0.085(2) Uani d . 1
F F1 0.0466(4) 0.3193(3) 0.2950(5) 0.160(3) Uani d . 1
F F2 0.1668(4) 0.3302(3) 0.2454(5) 0.155(2) Uani d . 1
F F3 0.0957(4) 0.4067(2) 0.2724(4) 0.129(2) Uani d . 1
O O1 0.2154(3) 0.51918(18) 0.5554(4) 0.0682(12) Uani d . 1
O O2 0.3834(4) 0.6927(2) 0.4146(6) 0.113(2) Uani d . 1
N N1 0.2915(3) 0.5393(2) 0.7504(5) 0.0606(14) Uani d D 1
C C2 0.1288(4) 0.3544(3) 0.4765(7) 0.0666(18) Uani d . 1
C C3 0.1300(4) 0.4042(3) 0.5513(6) 0.0613(16) Uani d . 1
H H3 0.1190 0.4400 0.5043 0.074 Uiso calc R 1
C C4 0.1473(4) 0.4082(3) 0.7024(6) 0.0652(17) Uani d . 1
H H4 0.1538 0.3692 0.7492 0.078 Uiso calc R 1
C C5 0.1987(4) 0.4585(3) 0.7641(6) 0.0635(17) Uani d . 1
H H5 0.2319 0.4457 0.8436 0.076 Uiso calc R 1
C C6 0.1101(4) 0.4567(3) 0.7950(6) 0.0722(19) Uani d . 1
C C7 0.0558(4) 0.5034(3) 0.7319(8) 0.091(2) Uani d . 1
H H7A 0.0547 0.5382 0.7918 0.136 Uiso calc R 1
H H7B 0.0030 0.4872 0.7234 0.136 Uiso calc R 1
H H7C 0.0751 0.5146 0.6403 0.136 Uiso calc R 1
C C8 0.0874(5) 0.4372(4) 0.9438(7) 0.114(3) Uani d . 1
H H8A 0.1234 0.4065 0.9754 0.171 Uiso calc R 1
H H8B 0.0340 0.4217 0.9437 0.171 Uiso calc R 1
H H8C 0.0905 0.4711 1.0062 0.171 Uiso calc R 1
C C9 0.2344(4) 0.5077(2) 0.6786(6) 0.0558(15) Uani d . 1
C C10 0.3371(4) 0.5896(3) 0.7084(6) 0.0598(16) Uani d . 1
C C11 0.3868(4) 0.6149(3) 0.8111(7) 0.077(2) Uani d . 1
H H11 0.3890 0.5983 0.9011 0.092 Uiso calc R 1
C C12 0.4326(5) 0.6643(4) 0.7784(10) 0.096(3) Uani d . 1
H H12 0.4648 0.6815 0.8474 0.115 Uiso calc R 1
C C13 0.4313(5) 0.6888(3) 0.6451(10) 0.092(2) Uani d . 1
H H13 0.4636 0.7215 0.6233 0.111 Uiso calc R 1
C C14 0.3815(4) 0.6643(3) 0.5434(8) 0.078(2) Uani d . 1
C C15 0.3347(4) 0.6142(3) 0.5744(7) 0.0675(18) Uani d . 1
H H15 0.3022 0.5974 0.5054 0.081 Uiso calc R 1
C C16 0.3299(6) 0.6743(4) 0.3071(9) 0.133(4) Uani d . 1
H H16A 0.3376 0.6323 0.2878 0.199 Uiso calc R 1
H H16B 0.3398 0.6971 0.2230 0.199 Uiso calc R 1
H H16C 0.2761 0.6809 0.3378 0.199 Uiso calc R 1
H H1 0.297(4) 0.529(3) 0.842(2) 0.09(2) Uiso d D 1

loop_
_atom_site_aniso_label
_atom_site_aniso_U_11
_atom_site_aniso_U_22
_atom_site_aniso_U_33
_atom_site_aniso_U_12
_atom_site_aniso_U_13
_atom_site_aniso_U_23
Cl1 0.222(3) 0.0645(13) 0.143(2) 0.0358(16) -0.034(2) -0.0058(13)
C1 0.108(7) 0.078(5) 0.071(5) -0.016(5) 0.004(5) -0.016(4)
F1 0.181(6) 0.187(6) 0.112(4) -0.107(5) -0.039(4) -0.009(4)
F2 0.177(5) 0.184(6) 0.105(4) -0.016(5) 0.042(4) -0.075(4)
F3 0.212(6) 0.118(4) 0.055(3) -0.006(4) -0.025(3) 0.001(3)
O1 0.090(3) 0.079(3) 0.036(2) -0.016(2) -0.003(2) 0.007(2)
O2 0.116(5) 0.107(4) 0.116(5) -0.055(4) -0.012(4) 0.031(4)
N1 0.077(4) 0.062(3) 0.043(3) -0.008(3) -0.003(3) 0.000(3)
C2 0.076(5) 0.061(4) 0.063(4) 0.003(3) 0.000(3) -0.003(3)
C3 0.077(5) 0.059(4) 0.048(3) -0.005(3) 0.003(3) 0.004(3)
C4 0.086(5) 0.059(4) 0.051(3) -0.007(4) 0.003(3) 0.002(3)
C5 0.084(5) 0.070(4) 0.037(3) -0.013(4) -0.003(3) 0.006(3)
C6 0.093(5) 0.078(5) 0.046(3) -0.016(4) 0.020(4) -0.003(3)
C7 0.078(5) 0.087(5) 0.107(6) -0.005(4) 0.016(5) -0.022(5)
C8 0.148(8) 0.139(7) 0.054(4) -0.057(6) 0.037(5) -0.013(5)
C9 0.070(4) 0.056(4) 0.042(3) -0.003(3) 0.006(3) 0.000(3)
C10 0.061(4) 0.057(4) 0.061(4) 0.000(3) -0.004(3) -0.006(3)
C11 0.079(5) 0.078(5) 0.074(5) -0.002(4) -0.012(4) -0.014(4)
C12 0.081(6) 0.081(6) 0.126(8) -0.012(5) -0.018(5) -0.025(5)
C13 0.082(6) 0.075(5) 0.120(7) -0.019(4) -0.008(5) -0.005(5)
C14 0.076(5) 0.067(4) 0.091(5) -0.012(4) -0.006(4) 0.005(4)
C15 0.078(5) 0.062(4) 0.063(4) -0.015(4) 0.001(3) -0.002(3)
C16 0.160(9) 0.130(8) 0.109(7) -0.060(7) -0.034(7) 0.041(6)

loop_
_atom_type_symbol
_atom_type_description
_atom_type_scat_dispersion_real
_atom_type_scat_dispersion_imag
_atom_type_scat_source
C C 0.0033 0.0016 'International Tables Vol C Tables 4.2.6.8 and 6.1.1.4'
H H 0.0000 0.0000 'International Tables Vol C Tables 4.2.6.8 and 6.1.1.4'
N N 0.0061 0.0033 'International Tables Vol C Tables 4.2.6.8 and 6.1.1.4'
O O 0.0106 0.0060 'International Tables Vol C Tables 4.2.6.8 and 6.1.1.4'
F F 0.0171 0.0103 'International Tables Vol C Tables 4.2.6.8 and 6.1.1.4'
Cl Cl 0.1484 0.1585 'International Tables Vol C Tables 4.2.6.8 and 6.1.1.4'

loop_
_geom_angle_atom_site_label_1
_geom_angle_atom_site_label_2
_geom_angle_atom_site_label_3
_geom_angle
F1 C1 F3 108.1(8)
F1 C1 F2 104.3(6)
F3 C1 F2 104.6(7)
F1 C1 C2 113.9(7)
F3 C1 C2 112.5(6)
F2 C1 C2 112.8(7)
C14 O2 C16 119.3(6)
C9 N1 C10 130.2(5)
C9 N1 H1 114(4)
C10 N1 H1 115(4)
C3 C2 C1 123.2(6)
C3 C2 Cl1 123.3(5)
C1 C2 Cl1 113.4(5)
C2 C3 C4 125.5(6)
C2 C3 H3 117.2
C4 C3 H3 117.2
C3 C4 C6 121.6(6)
C3 C4 C5 122.0(5)
C6 C4 C5 59.5(4)
C3 C4 H4 114.3
C6 C4 H4 114.3
C5 C4 H4 114.3
C9 C5 C6 121.4(6)
C9 C5 C4 123.9(5)
C6 C5 C4 60.1(4)
C9 C5 H5 113.7
C6 C5 H5 113.7
C4 C5 H5 113.7
C7 C6 C5 119.9(6)
C7 C6 C4 120.5(6)
C5 C6 C4 60.4(4)
C7 C6 C8 114.4(7)
C5 C6 C8 115.5(6)
C4 C6 C8 115.7(6)
C6 C7 H7A 109.5
C6 C7 H7B 109.5
H7A C7 H7B 109.5
C6 C7 H7C 109.5
H7A C7 H7C 109.5
H7B C7 H7C 109.5
C6 C8 H8A 109.5
C6 C8 H8B 109.5
H8A C8 H8B 109.5
C6 C8 H8C 109.5
H8A C8 H8C 109.5
H8B C8 H8C 109.5
O1 C9 N1 122.8(5)
O1 C9 C5 124.2(6)
N1 C9 C5 113.0(5)
C15 C10 C11 119.8(6)
C15 C10 N1 123.8(6)
C11 C10 N1 116.4(6)
C12 C11 C10 119.7(7)
C12 C11 H11 120.1
C10 C11 H11 120.1
C13 C12 C11 121.0(7)
C13 C12 H12 119.5
C11 C12 H12 119.5
C12 C13 C14 119.4(7)
C12 C13 H13 120.3
C14 C13 H13 120.3
O2 C14 C13 115.0(7)
O2 C14 C15 124.6(7)
C13 C14 C15 120.5(7)
C10 C15 C14 119.5(6)
C10 C15 H15 120.2
C14 C15 H15 120.2
O2 C16 H16A 109.5
O2 C16 H16B 109.5
H16A C16 H16B 109.5
O2 C16 H16C 109.5
H16A C16 H16C 109.5
H16B C16 H16C 109.5

loop_
_geom_bond_atom_site_label_1
_geom_bond_atom_site_label_2
_geom_bond_distance
Cl1 C2 1.710(6)
C1 F1 1.308(8)
C1 F3 1.314(8)
C1 F2 1.333(9)
C1 C2 1.481(9)
O1 C9 1.238(6)
O2 C14 1.375(8)
O2 C16 1.419(9)
N1 C9 1.370(7)
N1 C10 1.412(7)
N1 H1 0.901(10)
C2 C3 1.316(8)
C3 C4 1.464(8)
C3 H3 0.9300
C4 C6 1.524(9)
C4 C5 1.530(8)
C4 H4 0.9800
C5 C9 1.487(7)
C5 C6 1.516(9)
C5 H5 0.9800
C6 C7 1.506(9)
C6 C8 1.524(8)
C7 H7A 0.9600
C7 H7B 0.9600
C7 H7C 0.9600
C8 H8A 0.9600
C8 H8B 0.9600
C8 H8C 0.9600
C10 C15 1.383(8)
C10 C11 1.401(8)
C11 C12 1.377(10)
C11 H11 0.9300
C12 C13 1.377(10)
C12 H12 0.9300
C13 C14 1.388(9)
C13 H13 0.9300
C14 C15 1.396(8)
C15 H15 0.9300
C16 H16A 0.9600
C16 H16B 0.9600
C16 H16C 0.9600

loop_
_geom_hbond_atom_site_label_D
_geom_hbond_atom_site_label_H
_geom_hbond_atom_site_label_A
_geom_hbond_site_symmetry_A
_geom_hbond_distance_DH
_geom_hbond_distance_HA
_geom_hbond_distance_DA
_geom_hbond_angle_DHA
N1 H1 O1 8_656 0.901(10) 2.046(19) 2.928(6) 166(6)

loop_
_geom_torsion_atom_site_label_1
_geom_torsion_atom_site_label_2
_geom_torsion_atom_site_label_3
_geom_torsion_atom_site_label_4
_geom_torsion
F1 C1 C2 C3 -120.4(8)
F3 C1 C2 C3 3.0(11)
F2 C1 C2 C3 121.0(8)
F1 C1 C2 Cl1 57.3(9)
F3 C1 C2 Cl1 -179.3(6)
F2 C1 C2 Cl1 -61.3(8)
C1 C2 C3 C4 178.0(7)
Cl1 C2 C3 C4 0.6(10)
C2 C3 C4 C6 -149.2(7)
C2 C3 C4 C5 139.4(7)
C3 C4 C5 C9 0.8(10)
C6 C4 C5 C9 -109.7(7)
C3 C4 C5 C6 110.5(7)
C9 C5 C6 C7 3.4(9)
C4 C5 C6 C7 -110.3(7)
C9 C5 C6 C4 113.7(6)
C9 C5 C6 C8 -139.9(6)
C4 C5 C6 C8 106.4(7)
C3 C4 C6 C7 -1.8(9)
C5 C4 C6 C7 109.3(7)
C3 C4 C6 C5 -111.0(6)
C3 C4 C6 C8 142.9(7)
C5 C4 C6 C8 -106.1(7)
C10 N1 C9 O1 2.2(10)
C10 N1 C9 C5 -178.0(6)
C6 C5 C9 O1 -59.5(8)
C4 C5 C9 O1 13.4(10)
C6 C5 C9 N1 120.7(6)
C4 C5 C9 N1 -166.4(6)
C9 N1 C10 C15 -4.8(10)
C9 N1 C10 C11 175.1(6)
C15 C10 C11 C12 0.5(10)
N1 C10 C11 C12 -179.4(6)
C10 C11 C12 C13 -1.2(12)
C11 C12 C13 C14 1.8(13)
C16 O2 C14 C13 -174.8(8)
C16 O2 C14 C15 5.7(12)
C12 C13 C14 O2 178.7(7)
C12 C13 C14 C15 -1.8(12)
C11 C10 C15 C14 -0.5(10)
N1 C10 C15 C14 179.4(6)
O2 C14 C15 C10 -179.4(7)
C13 C14 C15 C10 1.2(11)
